data_4035148
loop_
_publ_author_name
'Kaufman, Riley H.'
'Law, Chunyin M.'
'Simanis, Justin A.'
'Woodall, Erica L.'
'Zwick, 3rd, Christian R'
'Wedler, Henry B.'
'Wendelboe, Paul'
'Hamaker, Christopher G.'
'Goodell, John R.'
'Tantillo, Dean J.'
'Mitchell, T. Andrew'

_publ_section_title
;
 Oxidopyrylium-Alkene [5 + 2] Cycloaddition Conjugate Addition Cascade
 (C<sup>3</sup>) Sequences: Scope, Limitation, and Computational
 Investigations.
;
_journal_issue 17
_journal_name_full 'The Journal of organic chemistry'
_journal_page_first 9818
_journal_page_last 9838
_journal_paper_doi 10.1021/acs.joc.8b01322
_journal_volume 83
_journal_year 2018
_chemical_formula_moiety 'C17 H18 O4'
_chemical_formula_sum 'C17 H18 O4'
_chemical_formula_weight 286.31
_chemical_name_common CML-II-142
_space_group_crystal_system monoclinic
_space_group_IT_number 14
_space_group_name_Hall '-P 2yn'
_space_group_name_H-M_alt 'P 1 21/n 1'
_atom_sites_solution_hydrogens mixed
_cell_angle_alpha 90
_cell_angle_beta 99.104(2)
_cell_angle_gamma 90
_cell_formula_units_Z 4
_cell_length_a 7.6447(3)
_cell_length_b 10.7486(3)
_cell_length_c 16.9041(5)
_cell_measurement_reflns_used 7387
_cell_measurement_temperature 100.(2)
_cell_measurement_theta_max 26.6361
_cell_measurement_theta_min 2.2537
_cell_volume 1371.51(8)
_computing_cell_refinement 'SAINT V8.34A (Bruker AXS Inc., 2013)'
_computing_data_collection 'Bruker Instrument Service v2014.5.0.0'
_computing_data_reduction 'SAINT V8.34A (Bruker AXS Inc., 2013)'
_computing_molecular_graphics 'shelXle (C.B. Huebschle, rev 807)'
_computing_structure_refinement 'SHELXL-2017/1 (Sheldrick, 2017)'
_diffrn_ambient_temperature 100.(2)
_diffrn_detector_area_resol_mean 8.3333
_diffrn_measured_fraction_theta_full 1.000
_diffrn_measured_fraction_theta_max 1.000
_diffrn_measurement_device_type 'Bruker APEX-II CCD'
_diffrn_measurement_method '\f and \w scans'
_diffrn_radiation_monochromator graphite
_diffrn_radiation_probe x-ray
_diffrn_radiation_type MoK\a
_diffrn_radiation_wavelength 0.71073
_diffrn_reflns_av_R_equivalents 0.0381
_diffrn_reflns_av_unetI/netI 0.0192
_diffrn_reflns_limit_h_max 9
_diffrn_reflns_limit_h_min -9
_diffrn_reflns_limit_k_max 13
_diffrn_reflns_limit_k_min -13
_diffrn_reflns_limit_l_max 20
_diffrn_reflns_limit_l_min -21
_diffrn_reflns_number 27067
_diffrn_reflns_theta_full 26.70
_diffrn_reflns_theta_max 26.70
_diffrn_reflns_theta_min 2.25
_exptl_absorpt_coefficient_mu 0.098
_exptl_absorpt_correction_T_max 0.99
_exptl_absorpt_correction_T_min 0.94
_exptl_absorpt_correction_type multi-scan
_exptl_absorpt_process_details 'SADABS V2014/3 (Bruker AXS Inc.)'
_exptl_crystal_colour colourless
_exptl_crystal_density_diffrn 1.387
_exptl_crystal_density_method 'not measured'
_exptl_crystal_description block
_exptl_crystal_F_000 608
_exptl_crystal_size_max 0.234
_exptl_crystal_size_mid 0.131
_exptl_crystal_size_min 0.079
_refine_diff_density_max 0.317
_refine_diff_density_min -0.213
_refine_ls_extinction_method none
_refine_ls_goodness_of_fit_ref 1.020
_refine_ls_hydrogen_treatment mixed
_refine_ls_matrix_type full
_refine_ls_number_parameters 194
_refine_ls_number_reflns 2906
_refine_ls_number_restraints 0
_refine_ls_restrained_S_all 1.020
_refine_ls_R_factor_all 0.0438
_refine_ls_R_factor_gt 0.0356
_refine_ls_shift/su_max 0.000
_refine_ls_shift/su_mean 0.000
_refine_ls_structure_factor_coef Fsqd
_refine_ls_weighting_details 'w=1/[\s^2^(Fo^2^)+(0.0391P)^2^+0.7826P] where P=(Fo^2^+2Fc^2^)/3'
_refine_ls_weighting_scheme calc
_refine_ls_wR_factor_gt 0.0829
_refine_ls_wR_factor_ref 0.0881
_reflns_number_gt 2489
_reflns_number_total 2906
_reflns_threshold_expression 'I > 2\s(I)'
_cod_data_source_file jo8b01322_si_003.cif
_cod_data_source_block 8f
_cod_database_code 4035148

loop_
_space_group_symop_operation_xyz
'x, y, z'
'-x+1/2, y+1/2, -z+1/2'
'-x, -y, -z'
'x-1/2, -y-1/2, z-1/2'

loop_
_atom_site_type_symbol
_atom_site_label
_atom_site_fract_x
_atom_site_fract_y
_atom_site_fract_z
_atom_site_U_iso_or_equiv
_atom_site_adp_type
_atom_site_calc_flag
_atom_site_refinement_flags_adp
_atom_site_refinement_flags_posn
_atom_site_occupancy
O O1 0.36393(13) 0.53101(9) 0.18684(5) 0.0174(2) Uani d . . 1
H H3 0.362(2) 0.6088(18) 0.1712(10) 0.026 Uiso d U . 1
O O2 0.26840(12) 0.59255(8) 0.30493(5) 0.0147(2) Uani d . . 1
O O3 0.21897(12) 0.50602(8) 0.50449(5) 0.0156(2) Uani d . . 1
O O4 0.14269(12) 0.29496(8) 0.34261(5) 0.0146(2) Uani d . . 1
C C1 0.24570(19) 0.06777(13) 0.60066(8) 0.0195(3) Uani d . . 1
H H1 0.242842 0.008642 0.642209 0.023 Uiso calc U R 1
C C2 0.40548(18) 0.09734(12) 0.57642(8) 0.0172(3) Uani d . . 1
H H9 0.51103 0.057651 0.60129 0.021 Uiso calc U R 1
C C3 0.41355(17) 0.18476(12) 0.51588(7) 0.0138(3) Uani d . . 1
C C4 0.58804(17) 0.21631(12) 0.48977(8) 0.0163(3) Uani d . . 1
H H10 0.667806 0.143315 0.498071 0.02 Uiso calc U R 1
H H11 0.644968 0.285591 0.522879 0.02 Uiso calc U R 1
C C5 0.56074(18) 0.25368(12) 0.40183(8) 0.0159(3) Uani d . . 1
H H13 0.510214 0.182647 0.368532 0.019 Uiso calc U R 1
H H12 0.676506 0.274847 0.386104 0.019 Uiso calc U R 1
C C6 0.43616(17) 0.36548(12) 0.38643(7) 0.0129(3) Uani d . . 1
H H14 0.49255 0.440146 0.415194 0.016 Uiso calc U R 1
C C7 0.38504(17) 0.39475(12) 0.29606(7) 0.0140(3) Uani d . . 1
H H15 0.443612 0.336363 0.262341 0.017 Uiso calc U R 1
C C8 0.40508(17) 0.52984(12) 0.27150(7) 0.0138(3) Uani d . . 1
C C9 0.57934(18) 0.59374(13) 0.30054(8) 0.0181(3) Uani d . . 1
H H17 0.575704 0.678798 0.279474 0.027 Uiso calc U R 1
H H18 0.67551 0.547662 0.281763 0.027 Uiso calc U R 1
H H2 0.59989 0.596214 0.359233 0.027 Uiso calc U R 1
C C10 0.11554(17) 0.51221(12) 0.29580(8) 0.0144(3) Uani d . . 1
H H4 0.025136 0.539418 0.249702 0.017 Uiso calc U R 1
C C11 0.04115(17) 0.51844(13) 0.37394(8) 0.0157(3) Uani d . . 1
H H6 0.019274 0.606098 0.387479 0.019 Uiso calc U R 1
H H5 -0.072519 0.472706 0.368624 0.019 Uiso calc U R 1
C C12 0.17438(16) 0.46058(12) 0.43899(7) 0.0127(3) Uani d . . 1
C C13 0.25565(16) 0.33796(12) 0.41453(7) 0.0121(3) Uani d . . 1
C C14 0.18342(17) 0.37858(12) 0.28178(8) 0.0148(3) Uani d . . 1
H H16 0.138147 0.347437 0.226594 0.018 Uiso calc U R 1
C C15 0.08958(19) 0.12401(13) 0.56462(8) 0.0198(3) Uani d . . 1
H H8 -0.019995 0.103684 0.58121 0.024 Uiso calc U R 1
C C16 0.09590(18) 0.21026(12) 0.50407(8) 0.0162(3) Uani d . . 1
H H7 -0.010362 0.248802 0.478965 0.019 Uiso calc U R 1
C C17 0.25662(17) 0.24115(12) 0.47954(7) 0.0129(3) Uani d . . 1

loop_
_atom_site_aniso_label
_atom_site_aniso_U_11
_atom_site_aniso_U_22
_atom_site_aniso_U_33
_atom_site_aniso_U_12
_atom_site_aniso_U_13
_atom_site_aniso_U_23
O1 0.0252(5) 0.0147(5) 0.0125(5) 0.0023(4) 0.0039(4) 0.0027(4)
O2 0.0148(5) 0.0118(4) 0.0178(5) 0.0010(3) 0.0039(4) -0.0009(4)
O3 0.0164(5) 0.0156(5) 0.0148(5) -0.0021(4) 0.0027(4) -0.0020(4)
O4 0.0187(5) 0.0134(4) 0.0106(4) -0.0038(4) -0.0014(3) 0.0006(3)
C1 0.0289(8) 0.0144(6) 0.0152(6) -0.0017(6) 0.0034(6) 0.0039(5)
C2 0.0223(7) 0.0136(6) 0.0143(6) 0.0021(5) -0.0017(5) 0.0001(5)
C3 0.0185(6) 0.0098(6) 0.0122(6) -0.0011(5) 0.0000(5) -0.0025(5)
C4 0.0158(6) 0.0143(6) 0.0178(7) 0.0007(5) -0.0007(5) 0.0022(5)
C5 0.0157(6) 0.0142(6) 0.0178(6) 0.0031(5) 0.0030(5) 0.0019(5)
C6 0.0148(6) 0.0114(6) 0.0127(6) 0.0009(5) 0.0024(5) 0.0008(5)
C7 0.0180(6) 0.0116(6) 0.0128(6) 0.0019(5) 0.0032(5) -0.0005(5)
C8 0.0159(6) 0.0140(6) 0.0119(6) 0.0029(5) 0.0037(5) 0.0015(5)
C9 0.0166(6) 0.0177(7) 0.0202(7) 0.0003(5) 0.0035(5) 0.0038(5)
C10 0.0139(6) 0.0145(6) 0.0139(6) 0.0002(5) -0.0002(5) 0.0023(5)
C11 0.0137(6) 0.0170(6) 0.0163(6) 0.0029(5) 0.0024(5) 0.0024(5)
C12 0.0115(6) 0.0125(6) 0.0146(6) -0.0018(5) 0.0038(5) 0.0018(5)
C13 0.0133(6) 0.0118(6) 0.0103(6) -0.0006(5) -0.0012(5) -0.0016(5)
C14 0.0191(7) 0.0141(6) 0.0107(6) -0.0007(5) 0.0007(5) 0.0009(5)
C15 0.0228(7) 0.0182(7) 0.0189(7) -0.0038(5) 0.0054(5) 0.0010(5)
C16 0.0173(6) 0.0150(6) 0.0161(6) -0.0007(5) 0.0015(5) 0.0003(5)
C17 0.0177(6) 0.0099(6) 0.0105(6) -0.0016(5) 0.0004(5) -0.0008(5)

loop_
_atom_type_symbol
_atom_type_description
_atom_type_scat_dispersion_real
_atom_type_scat_dispersion_imag
_atom_type_scat_source
C C 0.0033 0.0016 'International Tables Vol C Tables 4.2.6.8 and 6.1.1.4'
H H 0.0000 0.0000 'International Tables Vol C Tables 4.2.6.8 and 6.1.1.4'
O O 0.0106 0.0060 'International Tables Vol C Tables 4.2.6.8 and 6.1.1.4'

loop_
_geom_angle_atom_site_label_1
_geom_angle_atom_site_label_2
_geom_angle_atom_site_label_3
_geom_angle
C8 O1 H3 107.7(11)
C8 O2 C10 107.78(9)
C14 O4 C13 103.46(9)
C2 C1 C15 120.45(12)
C2 C1 H1 119.8
C15 C1 H1 119.8
C1 C2 C3 120.92(13)
C1 C2 H9 119.5
C3 C2 H9 119.5
C17 C3 C2 118.64(12)
C17 C3 C4 120.77(11)
C2 C3 C4 120.59(12)
C3 C4 C5 110.74(11)
C3 C4 H10 109.5
C5 C4 H10 109.5
C3 C4 H11 109.5
C5 C4 H11 109.5
H10 C4 H11 108.1
C4 C5 C6 111.03(11)
C4 C5 H13 109.4
C6 C5 H13 109.4
C4 C5 H12 109.4
C6 C5 H12 109.4
H13 C5 H12 108.0
C5 C6 C7 112.37(10)
C5 C6 C13 110.90(10)
C7 C6 C13 104.01(10)
C5 C6 H14 109.8
C7 C6 H14 109.8
C13 C6 H14 109.8
C8 C7 C14 101.95(10)
C8 C7 C6 116.21(10)
C14 C7 C6 102.89(10)
C8 C7 H15 111.7
C14 C7 H15 111.7
C6 C7 H15 111.7
O1 C8 O2 109.59(10)
O1 C8 C9 111.59(11)
O2 C8 C9 108.59(10)
O1 C8 C7 105.54(10)
O2 C8 C7 103.28(10)
C9 C8 C7 117.78(11)
C8 C9 H17 109.5
C8 C9 H18 109.5
H17 C9 H18 109.5
C8 C9 H2 109.5
H17 C9 H2 109.5
H18 C9 H2 109.5
O2 C10 C11 106.80(10)
O2 C10 C14 106.54(10)
C11 C10 C14 110.62(10)
O2 C10 H4 110.9
C11 C10 H4 110.9
C14 C10 H4 110.9
C12 C11 C10 108.22(10)
C12 C11 H6 110.1
C10 C11 H6 110.1
C12 C11 H5 110.1
C10 C11 H5 110.1
H6 C11 H5 108.4
O3 C12 C11 124.10(12)
O3 C12 C13 121.61(11)
C11 C12 C13 114.27(10)
O4 C13 C17 108.87(10)
O4 C13 C12 106.59(9)
C17 C13 C12 110.44(10)
O4 C13 C6 104.10(9)
C17 C13 C6 116.72(10)
C12 C13 C6 109.49(10)
O4 C14 C7 106.55(10)
O4 C14 C10 110.66(10)
C7 C14 C10 102.86(10)
O4 C14 H16 112.1
C7 C14 H16 112.1
C10 C14 H16 112.1
C16 C15 C1 119.11(13)
C16 C15 H8 120.4
C1 C15 H8 120.4
C15 C16 C17 120.83(12)
C15 C16 H7 119.6
C17 C16 H7 119.6
C3 C17 C16 120.06(12)
C3 C17 C13 121.54(11)
C16 C17 C13 118.39(11)

loop_
_geom_bond_atom_site_label_1
_geom_bond_atom_site_label_2
_geom_bond_distance
O1 C8 1.4159(15)
O1 H3 0.876(19)
O2 C8 1.4325(15)
O2 C10 1.4415(15)
O3 C12 1.2088(15)
O4 C14 1.4365(15)
O4 C13 1.4509(14)
C1 C2 1.385(2)
C1 C15 1.390(2)
C1 H1 0.95
C2 C3 1.3979(18)
C2 H9 0.95
C3 C17 1.3966(18)
C3 C4 1.5084(18)
C4 C5 1.5220(18)
C4 H10 0.99
C4 H11 0.99
C5 C6 1.5299(17)
C5 H13 0.99
C5 H12 0.99
C6 C7 1.5480(17)
C6 C13 1.5572(17)
C6 H14 1.0
C7 C8 1.5247(18)
C7 C14 1.5318(18)
C7 H15 1.0
C8 C9 1.5100(18)
C9 H17 0.98
C9 H18 0.98
C9 H2 0.98
C10 C11 1.5200(18)
C10 C14 1.5580(18)
C10 H4 1.0
C11 C12 1.5096(17)
C11 H6 0.99
C11 H5 0.99
C12 C13 1.5411(17)
C13 C17 1.5127(17)
C14 H16 1.0
C15 C16 1.3875(19)
C15 H8 0.95
C16 C17 1.3974(18)
C16 H7 0.95

loop_
_geom_hbond_atom_site_label_D
_geom_hbond_atom_site_label_H
_geom_hbond_atom_site_label_A
_geom_hbond_site_symmetry_A
_geom_hbond_distance_DH
_geom_hbond_distance_HA
_geom_hbond_distance_DA
_geom_hbond_angle_DHA
O1 H3 O4 2 0.876(19) 2.014(19) 2.8795(13) 169.1(16)
C6 H14 O3 3_666 1.0 2.47 3.2741(16) 137.3
C11 H5 O3 3_566 0.99 2.58 3.0886(16) 111.7

loop_
_geom_torsion_atom_site_label_1
_geom_torsion_atom_site_label_2
_geom_torsion_atom_site_label_3
_geom_torsion_atom_site_label_4
_geom_torsion
C15 C1 C2 C3 0.5(2)
C1 C2 C3 C17 -0.62(19)
C1 C2 C3 C4 -179.93(12)
C17 C3 C4 C5 -29.31(16)
C2 C3 C4 C5 149.99(12)
C3 C4 C5 C6 58.49(14)
C4 C5 C6 C7 -172.15(11)
C4 C5 C6 C13 -56.21(14)
C5 C6 C7 C8 -130.58(12)
C13 C6 C7 C8 109.40(12)
C5 C6 C7 C14 118.97(11)
C13 C6 C7 C14 -1.05(12)
C10 O2 C8 O1 73.69(12)
C10 O2 C8 C9 -164.18(10)
C10 O2 C8 C7 -38.40(12)
C14 C7 C8 O1 -73.30(11)
C6 C7 C8 O1 175.70(10)
C14 C7 C8 O2 41.73(11)
C6 C7 C8 O2 -69.27(13)
C14 C7 C8 C9 161.37(11)
C6 C7 C8 C9 50.38(15)
C8 O2 C10 C11 137.47(10)
C8 O2 C10 C14 19.21(12)
O2 C10 C11 C12 -66.43(13)
C14 C10 C11 C12 49.12(14)
C10 C11 C12 O3 134.20(13)
C10 C11 C12 C13 -44.13(14)
C14 O4 C13 C17 -167.52(10)
C14 O4 C13 C12 73.34(11)
C14 O4 C13 C6 -42.38(11)
O3 C12 C13 O4 165.65(11)
C11 C12 C13 O4 -15.97(13)
O3 C12 C13 C17 47.54(15)
C11 C12 C13 C17 -134.08(11)
O3 C12 C13 C6 -82.32(14)
C11 C12 C13 C6 96.06(12)
C5 C6 C13 O4 -94.90(11)
C7 C6 C13 O4 26.12(12)
C5 C6 C13 C17 25.09(15)
C7 C6 C13 C17 146.10(10)
C5 C6 C13 C12 151.45(10)
C7 C6 C13 C12 -87.54(11)
C13 O4 C14 C7 42.70(12)
C13 O4 C14 C10 -68.41(12)
C8 C7 C14 O4 -145.66(10)
C6 C7 C14 O4 -24.89(12)
C8 C7 C14 C10 -29.22(12)
C6 C7 C14 C10 91.55(11)
O2 C10 C14 O4 120.98(11)
C11 C10 C14 O4 5.26(14)
O2 C10 C14 C7 7.50(12)
C11 C10 C14 C7 -108.21(11)
C2 C1 C15 C16 -0.1(2)
C1 C15 C16 C17 -0.3(2)
C2 C3 C17 C16 0.26(18)
C4 C3 C17 C16 179.57(12)
C2 C3 C17 C13 179.06(11)
C4 C3 C17 C13 -1.64(18)
C15 C16 C17 C3 0.20(19)
C15 C16 C17 C13 -178.64(12)
O4 C13 C17 C3 121.13(12)
C12 C13 C17 C3 -122.16(12)
C6 C13 C17 C3 3.73(17)
O4 C13 C17 C16 -60.05(14)
C12 C13 C17 C16 56.65(15)
C6 C13 C17 C16 -177.45(11)
